data_7152778
loop_
_publ_author_name
'Inui, Yuji'
'Shiro, Motoo'
'Fukuzumi, Shunichi'
'Kojima, Takahiko'

_publ_section_title
;
 Quartet formation of a guanine derivative with an isopropyl group:
 crystal structures of &quot;naked&quot; G-quartets and thermodynamics of
 G-quartet formation.
;
_journal_issue 5
_journal_name_full 'Organic &amp; biomolecular chemistry'
_journal_page_first 758
_journal_page_last 764
_journal_paper_doi 10.1039/c2ob26877a
_journal_volume 11
_journal_year 2013
_chemical_formula_sum 'C8.5 H11.5 Cl1.5 N5 O'
_chemical_formula_weight 252.90
_chemical_name_systematic
;
?
;
_space_group_IT_number 61
_symmetry_cell_setting orthorhombic
_symmetry_space_group_name_Hall '-P 2ac 2ab'
_symmetry_space_group_name_H-M 'P b c a'
_atom_sites_solution_hydrogens geom
_atom_sites_solution_primary direct
_atom_sites_solution_secondary difmap
_audit_creation_method SHELXL-97
_cell_angle_alpha 90.00
_cell_angle_beta 90.00
_cell_angle_gamma 90.00
_cell_formula_units_Z 16
_cell_length_a 15.6275(12)
_cell_length_b 14.9143(11)
_cell_length_c 20.2340(15)
_cell_measurement_temperature 120(2)
_cell_volume 4716.0(6)
_computing_structure_refinement 'SHELXL-97 (Sheldrick, 1997)'
_computing_structure_solution 'SHELXS-97 (Sheldrick, 1990)'
_diffrn_ambient_temperature 120(2)
_diffrn_measured_fraction_theta_full 0.992
_diffrn_measured_fraction_theta_max 0.992
_diffrn_radiation_monochromator graphite
_diffrn_radiation_source 'fine-focus sealed tube'
_diffrn_radiation_type MoK\a
_diffrn_radiation_wavelength 0.71073
_diffrn_reflns_av_R_equivalents 0.0165
_diffrn_reflns_av_sigmaI/netI 0.0117
_diffrn_reflns_limit_h_max 20
_diffrn_reflns_limit_h_min -9
_diffrn_reflns_limit_k_max 18
_diffrn_reflns_limit_k_min -19
_diffrn_reflns_limit_l_max 26
_diffrn_reflns_limit_l_min -26
_diffrn_reflns_number 25346
_diffrn_reflns_theta_full 27.56
_diffrn_reflns_theta_max 27.56
_diffrn_reflns_theta_min 2.01
_exptl_absorpt_coefficient_mu 0.425
_exptl_absorpt_correction_T_max 0.9587
_exptl_absorpt_correction_T_min 0.9587
_exptl_absorpt_correction_type multi-scan
_exptl_absorpt_process_details 'SADABS V2008/1 (Bruker AXS)'
_exptl_crystal_colour noncolor
_exptl_crystal_density_diffrn 1.425
_exptl_crystal_density_method 'not measured'
_exptl_crystal_description block
_exptl_crystal_F_000 2096
_exptl_crystal_size_max 0.10
_exptl_crystal_size_mid 0.10
_exptl_crystal_size_min 0.10
_refine_diff_density_max 0.856
_refine_diff_density_min -0.672
_refine_diff_density_rms 0.054
_refine_ls_extinction_method none
_refine_ls_goodness_of_fit_ref 1.030
_refine_ls_hydrogen_treatment constr
_refine_ls_matrix_type full
_refine_ls_number_parameters 293
_refine_ls_number_reflns 5420
_refine_ls_number_restraints 0
_refine_ls_restrained_S_all 1.030
_refine_ls_R_factor_all 0.0380
_refine_ls_R_factor_gt 0.0353
_refine_ls_shift/su_max 0.000
_refine_ls_shift/su_mean 0.000
_refine_ls_structure_factor_coef Fsqd
_refine_ls_weighting_details 'calc w=1/[\s^2^(Fo^2^)+(0.0474P)^2^+3.9739P] where P=(Fo^2^+2Fc^2^)/3'
_refine_ls_weighting_scheme calc
_refine_ls_wR_factor_gt 0.0941
_refine_ls_wR_factor_ref 0.0967
_reflns_number_gt 4991
_reflns_number_total 5420
_reflns_threshold_expression >2sigma(I)
_cod_data_source_file c2ob26877a.txt
_cod_data_source_block iPG_R
_cod_original_sg_symbol_H-M Pbca
_cod_database_code 7152778

loop_
_symmetry_equiv_pos_as_xyz
'x, y, z'
'-x+1/2, -y, z+1/2'
'x+1/2, -y+1/2, -z'
'-x, y+1/2, -z+1/2'
'-x, -y, -z'
'x-1/2, y, -z-1/2'
'-x-1/2, y-1/2, z'
'x, -y-1/2, z-1/2'

loop_
_atom_site_label
_atom_site_type_symbol
_atom_site_fract_x
_atom_site_fract_y
_atom_site_fract_z
_atom_site_U_iso_or_equiv
_atom_site_adp_type
_atom_site_occupancy
_atom_site_symmetry_multiplicity
_atom_site_calc_flag
_atom_site_refinement_flags
C1 C 0.21862(8) 0.38252(8) 0.07024(6) 0.0132(2) Uani 1 1 d .
C2 C 0.33394(9) 0.32880(9) -0.00265(6) 0.0152(2) Uani 1 1 d .
C3 C 0.26608(8) 0.31224(9) -0.04779(6) 0.0145(2) Uani 1 1 d .
C4 C 0.18339(8) 0.33516(8) -0.03016(6) 0.0134(2) Uani 1 1 d .
C5 C 0.18723(9) 0.27929(9) -0.13040(7) 0.0174(3) Uani 1 1 d .
H1 H 0.1685 0.2592 -0.1726 0.021 Uiso 1 1 calc R
C6 C 0.04051(9) 0.33388(10) -0.08770(7) 0.0180(3) Uani 1 1 d .
H2 H 0.0140 0.3181 -0.0443 0.022 Uiso 1 1 calc R
C7 C 0.02768(11) 0.43376(11) -0.09885(10) 0.0331(4) Uani 1 1 d .
H3 H 0.0556 0.4674 -0.0632 0.050 Uiso 1 1 calc R
H4 H -0.0337 0.4474 -0.0991 0.050 Uiso 1 1 calc R
H5 H 0.0529 0.4509 -0.1414 0.050 Uiso 1 1 calc R
C8 C -0.00158(10) 0.27682(12) -0.14049(8) 0.0282(3) Uani 1 1 d .
H6 H 0.0195 0.2950 -0.1841 0.042 Uiso 1 1 calc R
H7 H -0.0638 0.2849 -0.1386 0.042 Uiso 1 1 calc R
H8 H 0.0124 0.2136 -0.1329 0.042 Uiso 1 1 calc R
C9 C 0.02837(8) 0.84127(9) 0.34083(7) 0.0162(3) Uani 1 1 d .
C10 C 0.14143(8) 0.85279(9) 0.25679(6) 0.0149(2) Uani 1 1 d .
C11 C 0.07953(8) 0.90297(9) 0.22060(6) 0.0148(2) Uani 1 1 d .
C12 C -0.00120(9) 0.91421(8) 0.24723(7) 0.0142(2) Uani 1 1 d .
C13 C 0.00653(9) 0.97192(9) 0.14760(7) 0.0182(3) Uani 1 1 d .
H9 H -0.0099 1.0019 0.1082 0.022 Uiso 1 1 calc R
C14 C -0.13838(9) 0.98643(10) 0.20619(7) 0.0202(3) Uani 1 1 d .
H10 H -0.1679 0.9423 0.2356 0.024 Uiso 1 1 calc R
C15 C -0.18318(10) 0.98456(11) 0.13946(8) 0.0260(3) Uani 1 1 d .
H11 H -0.1575 1.0295 0.1103 0.039 Uiso 1 1 calc R
H12 H -0.2441 0.9980 0.1455 0.039 Uiso 1 1 calc R
H13 H -0.1769 0.9250 0.1197 0.039 Uiso 1 1 calc R
C16 C -0.14318(13) 1.07713(13) 0.23915(9) 0.0385(4) Uani 1 1 d .
H14 H -0.1150 1.0743 0.2824 0.058 Uiso 1 1 calc R
H15 H -0.2033 1.0942 0.2450 0.058 Uiso 1 1 calc R
H16 H -0.1143 1.1218 0.2115 0.058 Uiso 1 1 calc R
N1 N 0.15528(7) 0.36832(7) 0.02827(5) 0.0138(2) Uani 1 1 d .
N2 N 0.20299(7) 0.41661(8) 0.13100(6) 0.0156(2) Uani 1 1 d .
H17 H 0.1502 0.4295 0.1429 0.019 Uiso 1 1 calc R
H18 H 0.2456 0.4259 0.1586 0.019 Uiso 1 1 calc R
N3 N 0.30340(7) 0.36689(8) 0.05573(5) 0.0143(2) Uani 1 1 d .
H19 H 0.3414 0.3822 0.0858 0.017 Uiso 1 1 calc R
N4 N 0.26757(8) 0.27650(8) -0.11105(6) 0.0174(2) Uani 1 1 d .
N5 N 0.13313(7) 0.31415(8) -0.08344(5) 0.0149(2) Uani 1 1 d .
N6 N -0.03041(7) 0.88659(8) 0.30686(5) 0.0156(2) Uani 1 1 d .
N7 N 0.01043(8) 0.81154(9) 0.40161(6) 0.0236(3) Uani 1 1 d .
H20 H -0.0402 0.8219 0.4191 0.028 Uiso 1 1 calc R
H21 H 0.0492 0.7816 0.4241 0.028 Uiso 1 1 calc R
N8 N 0.10910(7) 0.82364(8) 0.31724(6) 0.0159(2) Uani 1 1 d .
H22 H 0.1431 0.7913 0.3424 0.019 Uiso 1 1 calc R
N9 N 0.08376(8) 0.93970(8) 0.15748(6) 0.0182(2) Uani 1 1 d .
N10 N -0.04804(7) 0.95803(8) 0.19972(5) 0.0157(2) Uani 1 1 d .
O1 O 0.41132(6) 0.31457(7) -0.01012(5) 0.0215(2) Uani 1 1 d .
O2 O 0.21559(6) 0.83364(7) 0.24063(5) 0.0197(2) Uani 1 1 d .
C17 C 0.19570(10) 0.10335(10) 0.07715(8) 0.0264(3) Uani 1 1 d .
H23 H 0.1906 0.0431 0.0985 0.032 Uiso 1 1 calc R
Cl1 Cl 0.20665(3) 0.18449(3) 0.13957(2) 0.04038(13) Uani 1 1 d .
Cl2 Cl 0.10251(3) 0.12280(3) 0.03002(2) 0.02918(10) Uani 1 1 d .
Cl3 Cl 0.28692(3) 0.10280(3) 0.02529(3) 0.04084(13) Uani 1 1 d .

loop_
_atom_site_aniso_label
_atom_site_aniso_U_11
_atom_site_aniso_U_22
_atom_site_aniso_U_33
_atom_site_aniso_U_23
_atom_site_aniso_U_13
_atom_site_aniso_U_12
C1 0.0137(6) 0.0120(5) 0.0140(6) 0.0015(4) 0.0009(5) -0.0002(4)
C2 0.0148(6) 0.0157(6) 0.0152(6) 0.0002(5) 0.0014(5) 0.0003(5)
C3 0.0147(6) 0.0157(6) 0.0132(6) -0.0007(5) 0.0012(5) 0.0001(5)
C4 0.0148(6) 0.0122(6) 0.0133(6) 0.0015(4) -0.0007(5) -0.0008(5)
C5 0.0201(6) 0.0187(6) 0.0134(6) -0.0022(5) -0.0012(5) 0.0004(5)
C6 0.0135(6) 0.0226(7) 0.0180(6) -0.0010(5) -0.0026(5) 0.0009(5)
C7 0.0258(8) 0.0235(8) 0.0500(10) -0.0024(7) -0.0116(7) 0.0069(6)
C8 0.0218(7) 0.0323(8) 0.0306(8) -0.0079(7) -0.0092(6) -0.0007(6)
C9 0.0142(6) 0.0189(6) 0.0154(6) 0.0015(5) 0.0017(5) 0.0001(5)
C10 0.0147(6) 0.0160(6) 0.0141(6) -0.0006(5) 0.0008(5) -0.0012(5)
C11 0.0146(6) 0.0166(6) 0.0132(6) 0.0010(5) 0.0016(5) -0.0004(5)
C12 0.0148(6) 0.0134(5) 0.0144(6) -0.0001(5) -0.0006(5) 0.0001(5)
C13 0.0187(6) 0.0213(6) 0.0145(6) 0.0040(5) 0.0017(5) 0.0018(5)
C14 0.0146(6) 0.0285(7) 0.0174(6) 0.0052(5) 0.0016(5) 0.0061(5)
C15 0.0211(7) 0.0328(8) 0.0242(7) 0.0028(6) -0.0055(6) 0.0050(6)
C16 0.0405(10) 0.0435(10) 0.0316(9) -0.0120(8) -0.0090(7) 0.0237(8)
N1 0.0130(5) 0.0155(5) 0.0131(5) -0.0005(4) 0.0000(4) -0.0001(4)
N2 0.0123(5) 0.0210(6) 0.0135(5) -0.0029(4) -0.0004(4) 0.0000(4)
N3 0.0120(5) 0.0180(5) 0.0130(5) -0.0018(4) -0.0013(4) -0.0004(4)
N4 0.0186(6) 0.0195(5) 0.0140(5) -0.0023(4) 0.0001(4) 0.0014(4)
N5 0.0150(5) 0.0169(5) 0.0130(5) -0.0009(4) -0.0019(4) 0.0000(4)
N6 0.0140(5) 0.0190(5) 0.0138(5) 0.0032(4) 0.0015(4) 0.0018(4)
N7 0.0161(6) 0.0362(7) 0.0185(6) 0.0123(5) 0.0044(5) 0.0089(5)
N8 0.0134(5) 0.0195(5) 0.0147(5) 0.0037(4) 0.0002(4) 0.0031(4)
N9 0.0178(5) 0.0216(6) 0.0151(5) 0.0035(4) 0.0015(4) 0.0013(5)
N10 0.0148(5) 0.0186(5) 0.0138(5) 0.0030(4) 0.0009(4) 0.0024(4)
O1 0.0131(5) 0.0304(6) 0.0211(5) -0.0069(4) 0.0005(4) 0.0017(4)
O2 0.0142(5) 0.0266(5) 0.0184(5) 0.0036(4) 0.0028(4) 0.0037(4)
C17 0.0283(8) 0.0186(7) 0.0322(8) 0.0044(6) -0.0027(6) 0.0002(6)
Cl1 0.0630(3) 0.0222(2) 0.0359(2) 0.00153(16) -0.0180(2) 0.00014(18)
Cl2 0.0287(2) 0.0282(2) 0.0306(2) 0.00359(15) -0.00439(15) -0.00127(15)
Cl3 0.0316(2) 0.0337(2) 0.0572(3) 0.0183(2) 0.00870(19) 0.00462(17)

loop_
_atom_type_symbol
_atom_type_description
_atom_type_scat_dispersion_real
_atom_type_scat_dispersion_imag
_atom_type_scat_source
C C 0.0033 0.0016 'International Tables Vol C Tables 4.2.6.8 and 6.1.1.4'
H H 0.0000 0.0000 'International Tables Vol C Tables 4.2.6.8 and 6.1.1.4'
N N 0.0061 0.0033 'International Tables Vol C Tables 4.2.6.8 and 6.1.1.4'
O O 0.0106 0.0060 'International Tables Vol C Tables 4.2.6.8 and 6.1.1.4'
Cl Cl 0.1484 0.1585 'International Tables Vol C Tables 4.2.6.8 and 6.1.1.4'

loop_
_geom_angle_atom_site_label_1
_geom_angle_atom_site_label_2
_geom_angle_atom_site_label_3
_geom_angle
N1 C1 N2 120.61(12)
N1 C1 N3 123.83(12)
N2 C1 N3 115.54(11)
O1 C2 N3 120.53(12)
O1 C2 C3 128.39(13)
N3 C2 C3 111.08(11)
C4 C3 N4 110.41(11)
C4 C3 C2 119.23(12)
N4 C3 C2 130.35(12)
N1 C4 N5 125.75(12)
N1 C4 C3 128.18(12)
N5 C4 C3 106.02(11)
N4 C5 N5 113.15(12)
N5 C6 C8 110.72(12)
N5 C6 C7 109.42(12)
C8 C6 C7 112.85(13)
N6 C9 N7 119.90(12)
N6 C9 N8 123.44(12)
N7 C9 N8 116.65(12)
O2 C10 N8 119.98(12)
O2 C10 C11 128.38(12)
N8 C10 C11 111.64(11)
C12 C11 N9 110.71(12)
C12 C11 C10 118.87(12)
N9 C11 C10 130.24(12)
N6 C12 N10 126.06(12)
N6 C12 C11 128.18(12)
N10 C12 C11 105.74(11)
N9 C13 N10 113.49(12)
N10 C14 C16 110.05(13)
N10 C14 C15 110.81(11)
C16 C14 C15 112.68(13)
C1 N1 C4 112.12(11)
C1 N3 C2 125.36(11)
C5 N4 C3 104.27(11)
C4 N5 C5 106.14(11)
C4 N5 C6 124.13(11)
C5 N5 C6 129.56(11)
C9 N6 C12 112.45(11)
C9 N8 C10 125.33(11)
C13 N9 C11 103.88(11)
C13 N10 C12 106.18(11)
C13 N10 C14 128.16(11)
C12 N10 C14 125.63(11)
Cl1 C17 Cl2 110.82(9)
Cl1 C17 Cl3 110.53(9)
Cl2 C17 Cl3 110.18(9)

loop_
_geom_bond_atom_site_label_1
_geom_bond_atom_site_label_2
_geom_bond_distance
C1 N1 1.3212(17)
C1 N2 1.3527(17)
C1 N3 1.3769(17)
C2 O1 1.2369(17)
C2 N3 1.3950(17)
C2 C3 1.4213(18)
C3 C4 1.3835(18)
C3 N4 1.3867(16)
C4 N1 1.3546(16)
C4 N5 1.3702(16)
C5 N4 1.3160(18)
C5 N5 1.3740(17)
C6 N5 1.4796(17)
C6 C8 1.516(2)
C6 C7 1.520(2)
C9 N6 1.3316(17)
C9 N7 1.3369(17)
C9 N8 1.3743(17)
C10 O2 1.2376(16)
C10 N8 1.3930(17)
C10 C11 1.4256(18)
C11 C12 1.3821(18)
C11 N9 1.3912(17)
C12 N6 1.3542(17)
C12 N10 1.3736(17)
C13 N9 1.3145(18)
C13 N10 1.3719(17)
C14 N10 1.4798(17)
C14 C16 1.510(2)
C14 C15 1.521(2)
C17 Cl1 1.7575(17)
C17 Cl2 1.7649(17)
C17 Cl3 1.7701(17)

loop_
_geom_torsion_atom_site_label_1
_geom_torsion_atom_site_label_2
_geom_torsion_atom_site_label_3
_geom_torsion_atom_site_label_4
_geom_torsion
O1 C2 C3 C4 -178.51(14)
N3 C2 C3 C4 0.67(17)
O1 C2 C3 N4 0.0(2)
N3 C2 C3 N4 179.20(13)
N4 C3 C4 N1 177.02(12)
C2 C3 C4 N1 -4.2(2)
N4 C3 C4 N5 -0.59(15)
C2 C3 C4 N5 178.21(11)
O2 C10 C11 C12 177.99(13)
N8 C10 C11 C12 -1.60(18)
O2 C10 C11 N9 3.4(2)
N8 C10 C11 N9 -176.21(13)
N9 C11 C12 N6 178.98(13)
C10 C11 C12 N6 3.4(2)
N9 C11 C12 N10 0.43(15)
C10 C11 C12 N10 -175.17(12)
N2 C1 N1 C4 179.20(12)
N3 C1 N1 C4 1.09(18)
N5 C4 N1 C1 -179.64(12)
C3 C4 N1 C1 3.19(19)
N1 C1 N3 C2 -4.5(2)
N2 C1 N3 C2 177.28(12)
O1 C2 N3 C1 -177.46(13)
C3 C2 N3 C1 3.29(18)
N5 C5 N4 C3 -0.41(15)
C4 C3 N4 C5 0.62(15)
C2 C3 N4 C5 -178.01(14)
N1 C4 N5 C5 -177.36(12)
C3 C4 N5 C5 0.32(14)
N1 C4 N5 C6 6.9(2)
C3 C4 N5 C6 -175.40(12)
N4 C5 N5 C4 0.06(16)
N4 C5 N5 C6 175.47(13)
C8 C6 N5 C4 -161.22(13)
C7 C6 N5 C4 73.77(17)
C8 C6 N5 C5 24.1(2)
C7 C6 N5 C5 -100.90(16)
N7 C9 N6 C12 178.07(13)
N8 C9 N6 C12 -0.90(19)
N10 C12 N6 C9 176.26(13)
C11 C12 N6 C9 -2.0(2)
N6 C9 N8 C10 2.5(2)
N7 C9 N8 C10 -176.55(13)
O2 C10 N8 C9 179.36(13)
C11 C10 N8 C9 -1.01(19)
N10 C13 N9 C11 -0.54(16)
C12 C11 N9 C13 0.05(15)
C10 C11 N9 C13 175.00(14)
N9 C13 N10 C12 0.83(16)
N9 C13 N10 C14 178.79(13)
N6 C12 N10 C13 -179.31(13)
C11 C12 N10 C13 -0.72(14)
N6 C12 N10 C14 2.7(2)
C11 C12 N10 C14 -178.75(12)
C16 C14 N10 C13 -91.80(17)
C15 C14 N10 C13 33.5(2)
C16 C14 N10 C12 85.78(17)
C15 C14 N10 C12 -148.91(13)
